data_7705508
loop_
_publ_author_name
'Guo, Zhifang'
'Blair, Victoria L.'
'Deacon, Glen B.'
'Junk, Peter C.'

_publ_section_title
;
 Widely contrasting outcomes from the use of
 tris(pentafluorophenyl)bismuth or pentafluorophenylsilver as oxidants in
 the reactions of lanthanoid metals with
 <i>N</i>,<i>N</i>'-diarylformamidines.
;
_journal_issue 39
_journal_name_full 'Dalton transactions (Cambridge, England : 2003)'
_journal_page_first 13588
_journal_page_last 13600
_journal_paper_doi 10.1039/d0dt03044a
_journal_volume 49
_journal_year 2020
_chemical_formula_moiety 'C43 H29 Dy F12 N6 O'
_chemical_formula_sum 'C43 H29 Dy F12 N6 O'
_chemical_formula_weight 1036.22
_space_group_crystal_system monoclinic
_space_group_IT_number 14
_space_group_name_Hall '-P 2ybc'
_space_group_name_H-M_alt 'P 1 21/c 1'
_atom_sites_solution_hydrogens geom
_atom_sites_solution_primary dual
_audit_creation_date 2018-07-23
_audit_creation_method
;
Olex2 1.2
(compiled 2018.05.29 svn.r3508 for OlexSys, GUI svn.r5506)
;
_audit_update_record
;
2020-08-21 deposited with the CCDC.	2020-09-16 downloaded from the CCDC.
;
_cell_angle_alpha 90
_cell_angle_beta 100.06(3)
_cell_angle_gamma 90
_cell_formula_units_Z 4
_cell_length_a 12.807(3)
_cell_length_b 15.953(3)
_cell_length_c 19.959(4)
_cell_measurement_reflns_used 8110
_cell_measurement_temperature 100(2)
_cell_measurement_theta_max 26.372
_cell_measurement_theta_min 1.615
_cell_volume 4015.1(15)
_computing_cell_refinement 'XDS (Kabsch, 1993)'
_computing_data_collection 'BluIce (McPhillips, 2002)'
_computing_data_reduction 'XDS (Kabsch, 1993)'
_computing_molecular_graphics 'X-Seed (Barbour, 2001)'
_computing_publication_material 'CIFTAB (Sheldrick, 1997)'
_computing_structure_refinement 'SHELXL-2014 (Sheldrick, 2014)'
_computing_structure_solution 'SHELXS-97 (Sheldrick, 1997)'
_diffrn_ambient_temperature 100(2)
_diffrn_measured_fraction_theta_full 0.992
_diffrn_measured_fraction_theta_max 0.990
_diffrn_measurement_device_type 'ADSC Quantum 210r'
_diffrn_measurement_method 'Phi Scan'
_diffrn_radiation_monochromator 'Silicon Double Crystal'
_diffrn_radiation_type Synchrotron
_diffrn_radiation_wavelength 0.71073
_diffrn_reflns_av_R_equivalents 0.0571
_diffrn_reflns_av_unetI/netI 0.0280
_diffrn_reflns_Laue_measured_fraction_full 0.992
_diffrn_reflns_Laue_measured_fraction_max 0.990
_diffrn_reflns_limit_h_max 15
_diffrn_reflns_limit_h_min -15
_diffrn_reflns_limit_k_max 19
_diffrn_reflns_limit_k_min -19
_diffrn_reflns_limit_l_max 24
_diffrn_reflns_limit_l_min -24
_diffrn_reflns_number 53465
_diffrn_reflns_point_group_measured_fraction_full 0.992
_diffrn_reflns_point_group_measured_fraction_max 0.990
_diffrn_reflns_theta_full 25.242
_diffrn_reflns_theta_max 26.372
_diffrn_reflns_theta_min 1.615
_diffrn_source 'MX1 Beamline Australian Synchrotron'
_diffrn_standards_number 0
_exptl_absorpt_coefficient_mu 1.961
_exptl_absorpt_correction_type multi-scan
_exptl_absorpt_process_details 'XDS(Kabsch, 1993)'
_exptl_crystal_colour colourless
_exptl_crystal_colour_primary colourless
_exptl_crystal_density_diffrn 1.714
_exptl_crystal_density_method 'not measured'
_exptl_crystal_description prism
_exptl_crystal_F_000 2044
_exptl_crystal_size_max 0.15
_exptl_crystal_size_mid 0.12
_exptl_crystal_size_min 0.1
_exptl_transmission_factor_max 0.822
_exptl_transmission_factor_min 0.754
_refine_diff_density_max 1.551
_refine_diff_density_min -2.034
_refine_diff_density_rms 0.122
_refine_ls_extinction_method none
_refine_ls_goodness_of_fit_ref 1.043
_refine_ls_hydrogen_treatment constr
_refine_ls_matrix_type full
_refine_ls_number_parameters 568
_refine_ls_number_reflns 8110
_refine_ls_number_restraints 0
_refine_ls_restrained_S_all 1.043
_refine_ls_R_factor_all 0.0407
_refine_ls_R_factor_gt 0.0329
_refine_ls_shift/su_max 0.002
_refine_ls_shift/su_mean 0.000
_refine_ls_structure_factor_coef Fsqd
_refine_ls_weighting_details 'w=1/[\s^2^(Fo^2^)+(0.0570P)^2^+3.4187P] where P=(Fo^2^+2Fc^2^)/3'
_refine_ls_weighting_scheme calc
_refine_ls_wR_factor_gt 0.0826
_refine_ls_wR_factor_ref 0.0866
_reflns_Friedel_coverage 0.000
_reflns_number_gt 7004
_reflns_number_total 8110
_reflns_threshold_expression 'I > 2\s(I)'
_cod_data_source_file d0dt03044a2.cif
_cod_data_source_block 1_a_CCDC2
_cod_depositor_comments
;
The following automatic conversions were performed:

data item '_exptl_absorpt_correction_type' value 'Multi-Scan' was
changed to 'multi-scan' in accordance with the
/home/data/users/saulius/crontab/automatic-downloads/rss-feeds/RSC/lib/dictionaries/cif_core.dic
dictionary named 'cif_core.dic' version 2.4.2 last updated on
2011-04-26.

Automatic conversion script
Id: cif_fix_values 7556 2019-12-06 15:28:31Z antanas 

 Adding full bibliography for 7705503--7705523.cif.
;
_cod_original_cell_volume 4015.1(14)
_cod_database_code 7705508
_shelx_shelxl_version_number 2018/3
_shelx_space_group_comment
;
The symmetry employed for this shelxl refinement is uniquely defined
by the following loop, which should always be used as a source of
symmetry information in preference to the above space-group names.
They are only intended as comments.
;
_shelx_estimated_absorpt_t_max 0.828
_shelx_estimated_absorpt_t_min 0.757
_olex2_refinement_description
;
1. Fixed Uiso
 At 1.2 times of:
  All C(H) groups, All C(H,H) groups
2.a Secondary CH2 refined with riding coordinates:
 C40(H40A,H40B), C41(H41A,H41B), C43(H43A,H43B), C42(H42A,H42B)
2.b Aromatic/amide H refined with riding coordinates:
 C20(H20), C33(H33), C7(H7), C23(H23), C25(H25), C30(H30), C36(H36), C15(H15),
 C24(H24), C12(H12), C28(H28), C38(H38), C37(H37), C2(H2), C11(H11), C17(H17),
 C29(H29), C3(H3), C4(H4), C16(H16), C10(H10)
;
_olex2_submission_special_instructions 'No special instructions were received'

loop_
_space_group_symop_operation_xyz
'x, y, z'
'-x, y+1/2, -z+1/2'
'-x, -y, -z'
'x, -y-1/2, z-1/2'

loop_
_atom_site_label
_atom_site_type_symbol
_atom_site_fract_x
_atom_site_fract_y
_atom_site_fract_z
_atom_site_U_iso_or_equiv
_atom_site_adp_type
_atom_site_occupancy
_atom_site_site_symmetry_order
_atom_site_calc_flag
_atom_site_refinement_flags_posn
_atom_site_refinement_flags_adp
_atom_site_refinement_flags_occupancy
_atom_site_disorder_assembly
_atom_site_disorder_group
Dy1 Dy 0.30257(2) 0.28831(2) 0.70071(2) 0.01444(6) Uani 1 1 d . . . . .
F7 F 0.45300(15) 0.43566(12) 0.53510(9) 0.0219(4) Uani 1 1 d . . . . .
F8 F 0.11806(15) 0.46966(13) 0.59722(9) 0.0237(4) Uani 1 1 d . . . . .
F5 F 0.46971(16) 0.36525(14) 0.86012(9) 0.0269(4) Uani 1 1 d . . . . .
F4 F 0.32633(16) 0.49770(13) 0.80989(10) 0.0267(4) Uani 1 1 d . . . . .
F9 F 0.58090(17) 0.20768(13) 0.70105(10) 0.0284(5) Uani 1 1 d . . . . .
F11 F 0.19049(16) 0.15690(13) 0.87907(10) 0.0281(5) Uani 1 1 d . . . . .
F12 F 0.10505(16) 0.09755(13) 0.64483(10) 0.0258(4) Uani 1 1 d . . . . .
F10 F 0.48064(17) 0.16119(14) 0.91407(10) 0.0293(5) Uani 1 1 d . . . . .
F2 F -0.09874(18) 0.27885(14) 0.70745(12) 0.0340(5) Uani 1 1 d . . . . .
F3 F 0.06369(17) 0.31728(14) 0.86507(10) 0.0294(5) Uani 1 1 d . . . . .
F6 F 0.63912(17) 0.42172(16) 0.67417(10) 0.0353(5) Uani 1 1 d . . . . .
F1 F 0.12933(18) 0.27998(14) 0.54603(11) 0.0335(5) Uani 1 1 d . . . . .
O1 O 0.3453(2) 0.20973(14) 0.60878(11) 0.0218(5) Uani 1 1 d . . . . .
N1 N 0.1112(2) 0.30269(17) 0.67644(13) 0.0181(6) Uani 1 1 d . . . . .
N6 N 0.2482(2) 0.16138(17) 0.74829(14) 0.0196(6) Uani 1 1 d . . . . .
N5 N 0.4197(2) 0.19200(17) 0.77173(13) 0.0181(6) Uani 1 1 d . . . . .
N3 N 0.4499(2) 0.38274(17) 0.72245(13) 0.0176(6) Uani 1 1 d . . . . .
N4 N 0.3230(2) 0.40980(17) 0.63196(12) 0.0164(5) Uani 1 1 d . . . . .
N2 N 0.1984(2) 0.36055(17) 0.77325(13) 0.0182(5) Uani 1 1 d . . . . .
C20 C 0.4156(3) 0.4306(2) 0.66919(15) 0.0172(6) Uani 1 1 d . . . . .
H20 H 0.455154 0.477393 0.658090 0.021 Uiso 1 1 calc R . . . .
C32 C 0.5242(3) 0.1827(2) 0.80515(16) 0.0182(6) Uani 1 1 d . . . . .
C19 C 0.5472(3) 0.39688(19) 0.76463(15) 0.0166(6) Uani 1 1 d . . . . .
C33 C 0.3401(3) 0.1472(2) 0.78784(16) 0.0202(7) Uani 1 1 d . . . . .
H33 H 0.348730 0.108556 0.824577 0.024 Uiso 1 1 calc R . . . .
C21 C 0.2883(3) 0.4523(2) 0.57017(15) 0.0163(6) Uani 1 1 d . . . . .
C31 C 0.5571(3) 0.1678(2) 0.87493(17) 0.0210(7) Uani 1 1 d . . . . .
C7 C 0.1069(3) 0.3467(2) 0.73215(16) 0.0185(6) Uani 1 1 d . . . . .
H7 H 0.041711 0.367296 0.742143 0.022 Uiso 1 1 calc R . . . .
C34 C 0.1537(3) 0.1269(2) 0.76163(16) 0.0193(7) Uani 1 1 d . . . . .
C14 C 0.5580(3) 0.3855(2) 0.83541(16) 0.0201(7) Uani 1 1 d . . . . .
C6 C 0.0206(3) 0.28277(19) 0.62946(17) 0.0195(7) Uani 1 1 d . . . . .
C26 C 0.1851(3) 0.4806(2) 0.55202(15) 0.0183(6) Uani 1 1 d . . . . .
C23 C 0.3177(3) 0.5032(2) 0.45949(16) 0.0211(7) Uani 1 1 d . . . . .
H23 H 0.364280 0.510102 0.427711 0.025 Uiso 1 1 calc R . . . .
C8 C 0.1965(3) 0.4043(2) 0.83435(16) 0.0194(7) Uani 1 1 d . . . . .
C5 C -0.0815(3) 0.2691(2) 0.64226(18) 0.0244(7) Uani 1 1 d . . . . .
C27 C 0.6071(3) 0.1917(2) 0.76912(17) 0.0210(7) Uani 1 1 d . . . . .
C39 C 0.0784(3) 0.0975(2) 0.70809(17) 0.0222(7) Uani 1 1 d . . . . .
C25 C 0.1464(3) 0.5208(2) 0.49116(17) 0.0212(7) Uani 1 1 d . . . . .
H25 H 0.075313 0.540318 0.481451 0.025 Uiso 1 1 calc R . . . .
C22 C 0.3522(2) 0.4644(2) 0.52116(16) 0.0179(6) Uani 1 1 d . . . . .
C18 C 0.6422(3) 0.4142(2) 0.74255(16) 0.0225(7) Uani 1 1 d . . . . .
C30 C 0.6617(3) 0.1612(2) 0.90561(18) 0.0260(8) Uani 1 1 d . . . . .
H30 H 0.679820 0.150433 0.953034 0.031 Uiso 1 1 calc R . . . .
C35 C 0.1217(3) 0.1257(2) 0.82496(17) 0.0217(7) Uani 1 1 d . . . . .
C36 C 0.0246(3) 0.0957(2) 0.83493(19) 0.0271(8) Uani 1 1 d . . . . .
H36 H 0.006865 0.095134 0.879198 0.032 Uiso 1 1 calc R . . . .
C1 C 0.0314(3) 0.2693(2) 0.56179(18) 0.0234(7) Uani 1 1 d . . . . .
C15 C 0.6528(3) 0.3926(2) 0.87944(17) 0.0249(7) Uani 1 1 d . . . . .
H15 H 0.655762 0.384721 0.926916 0.030 Uiso 1 1 calc R . . . .
C24 C 0.2146(3) 0.5318(2) 0.44465(16) 0.0222(7) Uani 1 1 d . . . . .
H24 H 0.190030 0.559070 0.402537 0.027 Uiso 1 1 calc R . . . .
C12 C 0.2639(3) 0.5171(2) 0.91296(17) 0.0257(8) Uani 1 1 d . . . . .
H12 H 0.310793 0.563115 0.924069 0.031 Uiso 1 1 calc R . . . .
C9 C 0.1301(3) 0.3833(2) 0.88028(17) 0.0232(7) Uani 1 1 d . . . . .
C28 C 0.7134(3) 0.1865(2) 0.79703(18) 0.0258(8) Uani 1 1 d . . . . .
H28 H 0.766538 0.193717 0.769759 0.031 Uiso 1 1 calc R . . . .
C38 C -0.0202(3) 0.0677(2) 0.71497(19) 0.0255(7) Uani 1 1 d . . . . .
H38 H -0.068822 0.048512 0.676575 0.031 Uiso 1 1 calc R . . . .
C37 C -0.0466(3) 0.0666(2) 0.77977(19) 0.0275(8) Uani 1 1 d . . . . .
H37 H -0.113699 0.045824 0.786051 0.033 Uiso 1 1 calc R . . . .
C13 C 0.2629(3) 0.4724(2) 0.85333(16) 0.0212(7) Uani 1 1 d . . . . .
C2 C -0.0503(3) 0.2449(2) 0.51099(18) 0.0307(8) Uani 1 1 d . . . . .
H2 H -0.038612 0.236923 0.465711 0.037 Uiso 1 1 calc R . . . .
C11 C 0.1953(3) 0.4935(2) 0.95608(18) 0.0307(8) Uani 1 1 d . . . . .
H11 H 0.194064 0.524360 0.996662 0.037 Uiso 1 1 calc R . . . .
C40 C 0.3550(3) 0.1188(2) 0.60851(18) 0.0275(8) Uani 1 1 d . . . . .
H40A H 0.286568 0.092366 0.588948 0.033 Uiso 1 1 calc R . . . .
H40B H 0.378355 0.097204 0.655227 0.033 Uiso 1 1 calc R . . . .
C17 C 0.7386(3) 0.4224(2) 0.78488(18) 0.0268(8) Uani 1 1 d . . . . .
H17 H 0.800685 0.435374 0.766932 0.032 Uiso 1 1 calc R . . . .
C29 C 0.7402(3) 0.1703(2) 0.86646(19) 0.0274(8) Uani 1 1 d . . . . .
H29 H 0.812625 0.165547 0.887056 0.033 Uiso 1 1 calc R . . . .
C3 C -0.1495(3) 0.2324(2) 0.5275(2) 0.0331(9) Uani 1 1 d . . . . .
H3 H -0.206893 0.215519 0.493346 0.040 Uiso 1 1 calc R . . . .
C4 C -0.1657(3) 0.2442(2) 0.5934(2) 0.0325(9) Uani 1 1 d . . . . .
H4 H -0.233785 0.235383 0.604974 0.039 Uiso 1 1 calc R . . . .
C16 C 0.7435(3) 0.4114(2) 0.85410(18) 0.0282(8) Uani 1 1 d . . . . .
H16 H 0.809338 0.416778 0.884184 0.034 Uiso 1 1 calc R . . . .
C10 C 0.1287(3) 0.4257(2) 0.94064(17) 0.0285(8) Uani 1 1 d . . . . .
H10 H 0.082883 0.408521 0.970699 0.034 Uiso 1 1 calc R . . . .
C41 C 0.4375(3) 0.1016(2) 0.5647(2) 0.0329(9) Uani 1 1 d . . . . .
H41A H 0.428078 0.045257 0.543791 0.039 Uiso 1 1 calc R . . . .
H41B H 0.510165 0.106330 0.591298 0.039 Uiso 1 1 calc R . . . .
C43 C 0.3864(3) 0.2447(3) 0.55102(19) 0.0335(9) Uani 1 1 d . . . . .
H43A H 0.449698 0.279793 0.566940 0.040 Uiso 1 1 calc R . . . .
H43B H 0.331943 0.279721 0.522712 0.040 Uiso 1 1 calc R . . . .
C42 C 0.4151(4) 0.1708(3) 0.5109(2) 0.0445(11) Uani 1 1 d . . . . .
H42A H 0.478684 0.182841 0.490502 0.053 Uiso 1 1 calc R . . . .
H42B H 0.355693 0.155211 0.474315 0.053 Uiso 1 1 calc R . . . .

loop_
_atom_site_aniso_label
_atom_site_aniso_U_11
_atom_site_aniso_U_22
_atom_site_aniso_U_33
_atom_site_aniso_U_23
_atom_site_aniso_U_13
_atom_site_aniso_U_12
Dy1 0.01528(9) 0.02043(9) 0.00779(8) 0.00172(5) 0.00253(6) -0.00079(6)
F7 0.0199(9) 0.0306(10) 0.0163(9) 0.0051(8) 0.0061(7) 0.0017(8)
F8 0.0214(10) 0.0349(11) 0.0171(9) 0.0049(8) 0.0093(8) 0.0060(9)
F5 0.0264(10) 0.0435(12) 0.0126(9) 0.0072(9) 0.0080(8) 0.0047(9)
F4 0.0257(11) 0.0307(11) 0.0242(10) -0.0028(8) 0.0060(8) -0.0054(9)
F9 0.0258(11) 0.0476(13) 0.0126(9) 0.0024(8) 0.0054(8) -0.0019(9)
F11 0.0285(11) 0.0387(12) 0.0166(10) 0.0016(8) 0.0024(8) -0.0034(9)
F12 0.0251(10) 0.0354(11) 0.0173(9) -0.0014(8) 0.0046(8) -0.0017(9)
F10 0.0311(11) 0.0439(13) 0.0132(9) 0.0063(8) 0.0050(8) -0.0070(10)
F2 0.0265(11) 0.0472(14) 0.0307(12) -0.0054(10) 0.0119(10) -0.0083(10)
F3 0.0385(12) 0.0325(11) 0.0198(10) -0.0030(9) 0.0121(9) -0.0104(10)
F6 0.0267(11) 0.0661(16) 0.0138(10) 0.0158(10) 0.0052(8) -0.0039(11)
F1 0.0305(12) 0.0509(14) 0.0203(11) -0.0066(9) 0.0076(9) -0.0030(10)
O1 0.0331(14) 0.0233(12) 0.0102(11) -0.0014(9) 0.0076(10) 0.0004(10)
N1 0.0197(14) 0.0247(14) 0.0093(12) -0.0002(10) 0.0013(11) -0.0014(11)
N6 0.0173(14) 0.0236(14) 0.0170(13) 0.0050(11) 0.0001(11) -0.0025(11)
N5 0.0174(14) 0.0226(14) 0.0142(13) 0.0035(10) 0.0026(11) -0.0016(11)
N3 0.0185(14) 0.0241(14) 0.0101(12) 0.0033(10) 0.0024(10) -0.0028(11)
N4 0.0207(14) 0.0213(13) 0.0073(11) 0.0029(10) 0.0025(10) 0.0012(11)
N2 0.0194(14) 0.0244(14) 0.0107(12) -0.0008(11) 0.0027(10) -0.0002(12)
C20 0.0201(16) 0.0205(15) 0.0119(14) 0.0013(12) 0.0054(12) -0.0002(13)
C32 0.0191(16) 0.0211(15) 0.0135(15) 0.0025(12) 0.0007(12) 0.0007(13)
C19 0.0205(16) 0.0184(15) 0.0098(14) 0.0024(11) -0.0003(12) -0.0009(13)
C33 0.0220(17) 0.0213(16) 0.0179(15) 0.0010(13) 0.0053(13) -0.0009(14)
C21 0.0206(16) 0.0194(15) 0.0087(13) -0.0006(11) 0.0022(12) -0.0003(13)
C31 0.0237(17) 0.0214(16) 0.0180(16) 0.0029(13) 0.0041(13) -0.0020(14)
C7 0.0179(16) 0.0212(15) 0.0168(15) 0.0027(12) 0.0041(12) 0.0009(13)
C34 0.0169(16) 0.0194(15) 0.0214(16) 0.0067(13) 0.0030(13) 0.0009(13)
C14 0.0243(17) 0.0233(16) 0.0126(14) 0.0006(12) 0.0026(13) 0.0035(14)
C6 0.0202(17) 0.0198(16) 0.0170(16) 0.0013(12) -0.0005(13) 0.0013(13)
C26 0.0219(17) 0.0219(16) 0.0123(14) -0.0021(12) 0.0059(12) -0.0042(13)
C23 0.0251(18) 0.0261(17) 0.0120(14) 0.0009(12) 0.0027(13) -0.0046(14)
C8 0.0211(17) 0.0233(16) 0.0133(15) -0.0001(12) 0.0020(13) 0.0047(13)
C5 0.0236(18) 0.0249(17) 0.0252(18) 0.0015(14) 0.0052(15) -0.0012(14)
C27 0.0215(17) 0.0230(16) 0.0187(16) -0.0004(13) 0.0038(13) -0.0004(13)
C39 0.0258(18) 0.0215(16) 0.0201(16) 0.0035(13) 0.0067(14) 0.0002(14)
C25 0.0204(17) 0.0226(16) 0.0191(16) 0.0016(13) -0.0006(13) 0.0009(14)
C22 0.0175(16) 0.0219(16) 0.0139(14) 0.0015(12) 0.0013(12) 0.0003(13)
C18 0.0271(18) 0.0286(18) 0.0116(15) 0.0080(13) 0.0028(13) -0.0022(14)
C30 0.033(2) 0.0237(17) 0.0178(16) 0.0044(13) -0.0057(14) -0.0024(15)
C35 0.0209(17) 0.0247(17) 0.0190(16) 0.0031(13) 0.0024(13) 0.0000(14)
C36 0.0266(19) 0.0286(18) 0.0280(18) 0.0092(15) 0.0104(15) 0.0003(15)
C1 0.0244(18) 0.0251(17) 0.0196(17) -0.0005(13) 0.0009(14) 0.0026(14)
C15 0.033(2) 0.0266(17) 0.0126(15) -0.0021(13) -0.0026(14) 0.0035(15)
C24 0.0306(19) 0.0233(17) 0.0104(14) 0.0042(12) -0.0033(13) -0.0011(14)
C12 0.0255(18) 0.0278(18) 0.0208(17) -0.0095(14) -0.0040(14) 0.0011(15)
C9 0.0275(18) 0.0260(17) 0.0166(15) -0.0007(13) 0.0052(13) 0.0000(15)
C28 0.0205(18) 0.0277(18) 0.0294(19) -0.0017(15) 0.0048(15) 0.0006(15)
C38 0.0216(17) 0.0238(17) 0.0302(18) 0.0037(14) 0.0023(14) -0.0030(14)
C37 0.0202(17) 0.0268(18) 0.036(2) 0.0075(15) 0.0073(15) -0.0035(15)
C13 0.0206(17) 0.0266(17) 0.0161(15) 0.0006(13) 0.0023(13) 0.0038(14)
C2 0.039(2) 0.0310(19) 0.0183(17) -0.0029(15) -0.0065(16) 0.0061(17)
C11 0.035(2) 0.038(2) 0.0180(17) -0.0097(15) 0.0038(15) 0.0066(17)
C40 0.040(2) 0.0233(17) 0.0198(17) -0.0043(14) 0.0065(15) 0.0004(16)
C17 0.0220(18) 0.0293(18) 0.0287(18) 0.0052(15) 0.0029(15) -0.0066(15)
C29 0.0217(18) 0.0277(19) 0.0289(19) 0.0032(15) -0.0062(15) 0.0037(15)
C3 0.034(2) 0.0263(18) 0.032(2) -0.0024(16) -0.0144(17) 0.0002(16)
C4 0.0209(19) 0.0278(19) 0.046(2) -0.0020(17) -0.0027(17) -0.0023(16)
C16 0.0268(19) 0.0299(19) 0.0234(18) -0.0025(15) -0.0078(15) -0.0006(15)
C10 0.035(2) 0.037(2) 0.0150(16) -0.0019(14) 0.0083(15) 0.0017(17)
C41 0.035(2) 0.032(2) 0.034(2) -0.0072(16) 0.0114(17) 0.0037(17)
C43 0.049(2) 0.033(2) 0.0226(19) 0.0023(16) 0.0173(18) 0.0003(19)
C42 0.072(3) 0.037(2) 0.034(2) -0.0047(18) 0.034(2) -0.004(2)

loop_
_atom_type_symbol
_atom_type_description
_atom_type_scat_dispersion_real
_atom_type_scat_dispersion_imag
_atom_type_scat_source
C C 0.0033 0.0016 'International Tables Vol C Tables 4.2.6.8 and 6.1.1.4'
H H 0.0000 0.0000 'International Tables Vol C Tables 4.2.6.8 and 6.1.1.4'
Dy Dy -0.1892 4.4098 'International Tables Vol C Tables 4.2.6.8 and 6.1.1.4'
F F 0.0171 0.0103 'International Tables Vol C Tables 4.2.6.8 and 6.1.1.4'
N N 0.0061 0.0033 'International Tables Vol C Tables 4.2.6.8 and 6.1.1.4'
O O 0.0106 0.0060 'International Tables Vol C Tables 4.2.6.8 and 6.1.1.4'

loop_
_geom_angle_atom_site_label_1
_geom_angle_atom_site_label_2
_geom_angle_atom_site_label_3
_geom_angle
_geom_angle_site_symmetry_1
_geom_angle_site_symmetry_3
_geom_angle_publ_flag
O1 Dy1 N1 104.95(9) . . ?
O1 Dy1 N6 88.97(9) . . ?
O1 Dy1 N5 85.08(9) . . ?
O1 Dy1 N3 101.10(9) . . ?
O1 Dy1 N4 85.52(8) . . ?
O1 Dy1 N2 160.33(9) . . ?
O1 Dy1 C20 93.22(8) . . ?
O1 Dy1 C33 91.02(9) . . ?
O1 Dy1 C7 132.63(9) . . ?
N1 Dy1 C20 114.80(9) . . ?
N1 Dy1 C33 104.77(9) . . ?
N1 Dy1 C7 27.67(9) . . ?
N6 Dy1 N1 78.77(9) . . ?
N6 Dy1 N5 54.87(9) . . ?
N6 Dy1 N3 137.38(9) . . ?
N6 Dy1 N4 166.69(9) . . ?
N6 Dy1 N2 86.36(9) . . ?
N6 Dy1 C20 165.03(9) . . ?
N6 Dy1 C33 27.58(9) . . ?
N6 Dy1 C7 82.01(9) . . ?
N5 Dy1 N1 132.65(9) . . ?
N5 Dy1 N2 107.51(9) . . ?
N5 Dy1 C20 110.54(9) . . ?
N5 Dy1 C33 27.93(9) . . ?
N5 Dy1 C7 123.90(9) . . ?
N3 Dy1 N1 135.54(9) . . ?
N3 Dy1 N5 84.56(9) . . ?
N3 Dy1 N4 55.80(9) . . ?
N3 Dy1 N2 95.22(9) . . ?
N3 Dy1 C20 27.80(9) . . ?
N3 Dy1 C33 110.16(9) . . ?
N3 Dy1 C7 116.78(9) . . ?
N4 Dy1 N1 90.94(9) . . ?
N4 Dy1 N5 136.34(9) . . ?
N4 Dy1 N2 94.78(9) . . ?
N4 Dy1 C20 28.01(9) . . ?
N4 Dy1 C33 164.27(9) . . ?
N4 Dy1 C7 92.83(9) . . ?
N2 Dy1 N1 55.38(9) . . ?
N2 Dy1 C20 96.21(9) . . ?
N2 Dy1 C33 93.61(9) . . ?
N2 Dy1 C7 27.72(9) . . ?
C20 Dy1 C33 137.48(9) . . ?
C20 Dy1 C7 106.97(9) . . ?
C33 Dy1 C7 100.74(9) . . ?
C40 O1 Dy1 124.25(19) . . ?
C40 O1 C43 109.6(3) . . ?
C43 O1 Dy1 125.1(2) . . ?
C7 N1 Dy1 94.1(2) . . ?
C7 N1 C6 122.2(3) . . ?
C6 N1 Dy1 143.7(2) . . ?
C33 N6 Dy1 95.2(2) . . ?
C33 N6 C34 122.1(3) . . ?
C34 N6 Dy1 137.0(2) . . ?
C32 N5 Dy1 142.3(2) . . ?
C33 N5 Dy1 93.4(2) . . ?
C33 N5 C32 122.7(3) . . ?
C20 N3 Dy1 94.4(2) . . ?
C20 N3 C19 121.9(3) . . ?
C19 N3 Dy1 143.5(2) . . ?
C20 N4 Dy1 93.28(19) . . ?
C20 N4 C21 118.9(3) . . ?
C21 N4 Dy1 146.5(2) . . ?
C7 N2 Dy1 94.04(19) . . ?
C7 N2 C8 118.1(3) . . ?
C8 N2 Dy1 147.9(2) . . ?
N3 C20 Dy1 57.76(17) . . ?
N3 C20 N4 116.4(3) . . ?
N4 C20 Dy1 58.71(16) . . ?
N5 C32 C31 126.1(3) . . ?
C27 C32 N5 119.8(3) . . ?
C27 C32 C31 114.0(3) . . ?
N3 C19 C14 120.4(3) . . ?
C18 C19 N3 125.4(3) . . ?
C18 C19 C14 113.9(3) . . ?
N6 C33 Dy1 57.19(17) . . ?
N6 C33 N5 114.0(3) . . ?
N5 C33 Dy1 58.68(17) . . ?
C26 C21 N4 121.8(3) . . ?
C26 C21 C22 115.0(3) . . ?
C22 C21 N4 123.1(3) . . ?
F10 C31 C32 117.5(3) . . ?
F10 C31 C30 118.8(3) . . ?
C30 C31 C32 123.7(3) . . ?
N1 C7 Dy1 58.24(17) . . ?
N1 C7 N2 116.5(3) . . ?
N2 C7 Dy1 58.24(17) . . ?
C39 C34 N6 119.7(3) . . ?
C39 C34 C35 114.6(3) . . ?
C35 C34 N6 125.5(3) . . ?
F5 C14 C19 117.1(3) . . ?
F5 C14 C15 119.3(3) . . ?
C15 C14 C19 123.6(3) . . ?
N1 C6 C1 118.2(3) . . ?
C5 C6 N1 127.6(3) . . ?
C5 C6 C1 114.1(3) . . ?
F8 C26 C21 118.0(3) . . ?
F8 C26 C25 118.1(3) . . ?
C21 C26 C25 124.0(3) . . ?
C24 C23 C22 119.0(3) . . ?
C9 C8 N2 123.7(3) . . ?
C13 C8 N2 121.4(3) . . ?
C13 C8 C9 115.0(3) . . ?
F2 C5 C6 118.0(3) . . ?
F2 C5 C4 117.9(3) . . ?
C4 C5 C6 124.0(3) . . ?
F9 C27 C32 117.2(3) . . ?
F9 C27 C28 117.8(3) . . ?
C28 C27 C32 125.0(3) . . ?
F12 C39 C34 117.3(3) . . ?
F12 C39 C38 118.3(3) . . ?
C38 C39 C34 124.4(3) . . ?
C26 C25 C24 118.2(3) . . ?
F7 C22 C21 117.7(3) . . ?
F7 C22 C23 118.7(3) . . ?
C23 C22 C21 123.5(3) . . ?
F6 C18 C19 117.4(3) . . ?
F6 C18 C17 118.2(3) . . ?
C17 C18 C19 124.4(3) . . ?
C31 C30 C29 119.1(3) . . ?
F11 C35 C34 117.4(3) . . ?
F11 C35 C36 119.1(3) . . ?
C36 C35 C34 123.5(3) . . ?
C35 C36 C37 119.2(3) . . ?
F1 C1 C6 117.2(3) . . ?
F1 C1 C2 118.6(3) . . ?
C2 C1 C6 124.2(4) . . ?
C14 C15 C16 119.4(3) . . ?
C23 C24 C25 120.2(3) . . ?
C11 C12 C13 118.8(3) . . ?
F3 C9 C8 118.1(3) . . ?
F3 C9 C10 118.1(3) . . ?
C10 C9 C8 123.8(3) . . ?
C27 C28 C29 117.9(3) . . ?
C39 C38 C37 118.2(3) . . ?
C36 C37 C38 120.2(3) . . ?
F4 C13 C8 117.8(3) . . ?
F4 C13 C12 118.8(3) . . ?
C12 C13 C8 123.3(3) . . ?
C1 C2 C3 118.4(4) . . ?
C10 C11 C12 120.6(3) . . ?
O1 C40 C41 104.6(3) . . ?
C18 C17 C16 118.7(3) . . ?
C30 C29 C28 120.3(3) . . ?
C4 C3 C2 120.4(3) . . ?
C3 C4 C5 118.9(4) . . ?
C15 C16 C17 120.0(3) . . ?
C11 C10 C9 118.5(3) . . ?
C40 C41 C42 102.2(3) . . ?
O1 C43 C42 106.0(3) . . ?
C43 C42 C41 102.9(3) . . ?

loop_
_geom_bond_atom_site_label_1
_geom_bond_atom_site_label_2
_geom_bond_distance
_geom_bond_site_symmetry_2
_geom_bond_publ_flag
Dy1 O1 2.364(2) . ?
Dy1 N1 2.425(3) . ?
Dy1 N6 2.391(3) . ?
Dy1 N5 2.425(3) . ?
Dy1 N3 2.394(3) . ?
Dy1 N4 2.415(3) . ?
Dy1 N2 2.425(3) . ?
Dy1 C20 2.821(3) . ?
Dy1 C33 2.833(3) . ?
Dy1 C7 2.845(3) . ?
F7 C22 1.352(4) . ?
F8 C26 1.361(4) . ?
F5 C14 1.350(4) . ?
F4 C13 1.350(4) . ?
F9 C27 1.365(4) . ?
F11 C35 1.363(4) . ?
F12 C39 1.364(4) . ?
F10 C31 1.359(4) . ?
F2 C5 1.366(4) . ?
F3 C9 1.355(4) . ?
F6 C18 1.364(4) . ?
F1 C1 1.356(4) . ?
O1 C40 1.456(4) . ?
O1 C43 1.460(4) . ?
N1 C7 1.325(4) . ?
N1 C6 1.395(4) . ?
N6 C33 1.317(4) . ?
N6 C34 1.396(4) . ?
N5 C32 1.395(4) . ?
N5 C33 1.329(4) . ?
N3 C20 1.320(4) . ?
N3 C19 1.395(4) . ?
N4 C20 1.327(4) . ?
N4 C21 1.409(4) . ?
N2 C7 1.326(4) . ?
N2 C8 1.409(4) . ?
C32 C31 1.403(4) . ?
C32 C27 1.390(5) . ?
C19 C14 1.407(4) . ?
C19 C18 1.393(5) . ?
C21 C26 1.384(5) . ?
C21 C22 1.394(4) . ?
C31 C30 1.377(5) . ?
C34 C39 1.391(5) . ?
C34 C35 1.396(5) . ?
C14 C15 1.373(5) . ?
C6 C5 1.392(5) . ?
C6 C1 1.399(5) . ?
C26 C25 1.386(4) . ?
C23 C22 1.380(4) . ?
C23 C24 1.379(5) . ?
C8 C9 1.395(5) . ?
C8 C13 1.390(5) . ?
C5 C4 1.380(5) . ?
C27 C28 1.380(5) . ?
C39 C38 1.378(5) . ?
C25 C24 1.392(5) . ?
C18 C17 1.375(5) . ?
C30 C29 1.384(5) . ?
C35 C36 1.378(5) . ?
C36 C37 1.381(5) . ?
C1 C2 1.380(5) . ?
C15 C16 1.379(5) . ?
C12 C13 1.386(5) . ?
C12 C11 1.385(5) . ?
C9 C10 1.385(5) . ?
C28 C29 1.392(5) . ?
C38 C37 1.393(5) . ?
C2 C3 1.383(6) . ?
C11 C10 1.378(5) . ?
C40 C41 1.509(5) . ?
C17 C16 1.383(5) . ?
C3 C4 1.379(6) . ?
C41 C42 1.533(6) . ?
C43 C42 1.507(6) . ?
